data_1523395
loop_
_publ_author_name
'Chebotarev, N.T.'
'Smotritskaya, E.S.'
'Andrianov, M.A.'
'Kustyuk, O.E.'

_publ_section_title
;
 Some results of a study of the Pu-Al-Ga phase diagram
;
_journal_name_full
;
Plutonium and other Actinides, Proc. Int. Conf., Baden Baden
;
_journal_page_first 37
_journal_page_last 45
_journal_volume 1975
_journal_year 1976
_chemical_formula_sum 'Ga Pu'
_space_group_IT_number 139
_symmetry_space_group_name_Hall '-I 4 2'
_symmetry_space_group_name_H-M 'I 4/m m m'
_cell_angle_alpha 90
_cell_angle_beta 90
_cell_angle_gamma 90
_cell_formula_units_Z 8
_cell_length_a 6.641
_cell_length_b 6.641
_cell_length_c 8.069
_cell_volume 355.866
_citation_journal_id_ASTM 33IYA6
_cod_data_source_file Chebotarev_33IYA6_1976_324.cif
_cod_data_source_block Ga1Pu1
_cod_original_cell_volume 355.8661
_cod_original_formula_sum 'Ga1 Pu1'
_cod_database_code 1523395

loop_
_symmetry_equiv_pos_as_xyz
x,y,z
-y,x,z
-x,-y,z
y,-x,z
x,-y,-z
y,x,-z
-x,y,-z
-y,-x,-z
-x,-y,-z
y,-x,-z
x,y,-z
-y,x,-z
-x,y,z
-y,-x,z
x,-y,z
y,x,z
x+1/2,y+1/2,z+1/2
-y+1/2,x+1/2,z+1/2
-x+1/2,-y+1/2,z+1/2
y+1/2,-x+1/2,z+1/2
x+1/2,-y+1/2,-z+1/2
y+1/2,x+1/2,-z+1/2
-x+1/2,y+1/2,-z+1/2
-y+1/2,-x+1/2,-z+1/2
-x+1/2,-y+1/2,-z+1/2
y+1/2,-x+1/2,-z+1/2
x+1/2,y+1/2,-z+1/2
-y+1/2,x+1/2,-z+1/2
-x+1/2,y+1/2,z+1/2
-y+1/2,-x+1/2,z+1/2
x+1/2,-y+1/2,z+1/2
y+1/2,x+1/2,z+1/2

loop_
_atom_site_label
_atom_site_type_symbol
_atom_site_fract_x
_atom_site_fract_y
_atom_site_fract_z
_atom_site_occupancy
_atom_site_U_iso_or_equiv
Pu2 Pu 0 0 0.19 1 0.0
Pu1 Pu 0 0.5 0.25 1 0.0
Ga1 Ga 0.3 0.3 0 1 0.0
